data_7210051
loop_
_publ_author_name
'Yang, Yan'
'Du, Peng'
'Yang, Jin'
'Kan, Wei-Qiu'
'Ma, Jian-Fang'

_publ_section_title
;
 A series of Cu(ii) and Cd(ii) coordination polymers constructed by
 3,5-dinitrosalicylic acid and flexible bis(triazole) ligands containing
 different spacers
;
_journal_issue 21
_journal_name_full CrystEngComm
_journal_page_first 4357
_journal_paper_doi 10.1039/c3ce00034f
_journal_volume 15
_journal_year 2013
_chemical_formula_moiety 'C20 H16 Cd2 N10 O16'
_chemical_formula_sum 'C20 H16 Cd2 N10 O16'
_chemical_formula_weight 877.22
_chemical_name_systematic
;
?
;
_space_group_IT_number 2
_symmetry_cell_setting triclinic
_symmetry_space_group_name_Hall '-P 1'
_symmetry_space_group_name_H-M 'P -1'
_atom_sites_solution_hydrogens geom
_atom_sites_solution_primary direct
_atom_sites_solution_secondary difmap
_audit_creation_method SHELXL-97
_cell_angle_alpha 103.093(3)
_cell_angle_beta 98.068(3)
_cell_angle_gamma 92.034(3)
_cell_formula_units_Z 1
_cell_length_a 4.8279(2)
_cell_length_b 10.5174(4)
_cell_length_c 13.4622(4)
_cell_measurement_reflns_used 4137
_cell_measurement_temperature 293(2)
_cell_measurement_theta_max 29.1771
_cell_measurement_theta_min 2.8059
_cell_volume 657.60(4)
_computing_cell_refinement CrysAlis
_computing_data_collection 'CrysAlis (Oxford Diffraction, 2006)'
_computing_data_reduction CrysAlis
_computing_structure_refinement 'SHELXL-97 (Sheldrick, 2008)'
_computing_structure_solution 'SHELXS-97 (Sheldrick, 1997)'
_diffrn_ambient_temperature 293(2)
_diffrn_detector_area_resol_mean 10.0
_diffrn_measured_fraction_theta_full 0.995
_diffrn_measured_fraction_theta_max 0.995
_diffrn_measurement_device_type 'Oxford Diffraction Gemini R Ultra'
_diffrn_measurement_method '\w scan'
_diffrn_radiation_monochromator graphite
_diffrn_radiation_source 'fine-focus sealed tube'
_diffrn_radiation_type MoK\a
_diffrn_radiation_wavelength 0.71073
_diffrn_reflns_av_R_equivalents 0.0130
_diffrn_reflns_av_sigmaI/netI 0.0171
_diffrn_reflns_limit_h_max 5
_diffrn_reflns_limit_h_min -5
_diffrn_reflns_limit_k_max 10
_diffrn_reflns_limit_k_min -12
_diffrn_reflns_limit_l_max 14
_diffrn_reflns_limit_l_min -16
_diffrn_reflns_number 4064
_diffrn_reflns_theta_full 25.00
_diffrn_reflns_theta_max 25.35
_diffrn_reflns_theta_min 2.81
_exptl_absorpt_coefficient_mu 1.721
_exptl_absorpt_correction_T_max 0.6632
_exptl_absorpt_correction_T_min 0.6089
_exptl_absorpt_correction_type multi-scan
_exptl_absorpt_process_details
;
CrysAlis (Oxford Diffraction, 2006)
;
_exptl_crystal_colour yellow
_exptl_crystal_density_diffrn 2.215
_exptl_crystal_density_method 'not measured'
_exptl_crystal_description block
_exptl_crystal_F_000 430
_exptl_crystal_size_max 0.32
_exptl_crystal_size_mid 0.28
_exptl_crystal_size_min 0.26
_refine_diff_density_max 0.321
_refine_diff_density_min -0.361
_refine_diff_density_rms 0.062
_refine_ls_extinction_method none
_refine_ls_goodness_of_fit_ref 1.040
_refine_ls_hydrogen_treatment mixed
_refine_ls_matrix_type full
_refine_ls_number_parameters 223
_refine_ls_number_reflns 2390
_refine_ls_number_restraints 3
_refine_ls_restrained_S_all 1.040
_refine_ls_R_factor_all 0.0178
_refine_ls_R_factor_gt 0.0166
_refine_ls_shift/su_max 0.002
_refine_ls_shift/su_mean 0.000
_refine_ls_structure_factor_coef Fsqd
_refine_ls_weighting_details 'calc w=1/[\s^2^(Fo^2^)+(0.0215P)^2^+0.4097P] where P=(Fo^2^+2Fc^2^)/3'
_refine_ls_weighting_scheme calc
_refine_ls_wR_factor_gt 0.0403
_refine_ls_wR_factor_ref 0.0405
_reflns_number_gt 2265
_reflns_number_total 2390
_reflns_threshold_expression >2\s(I)
_cod_data_source_file c3ce00034f.txt
_cod_data_source_block Compound-9
_cod_original_sg_symbol_Hall '-P 1 '
_cod_database_code 7210051

loop_
_symmetry_equiv_pos_as_xyz
'x, y, z'
'-x, -y, -z'

loop_
_atom_site_label
_atom_site_type_symbol
_atom_site_fract_x
_atom_site_fract_y
_atom_site_fract_z
_atom_site_U_iso_or_equiv
_atom_site_adp_type
_atom_site_occupancy
_atom_site_symmetry_multiplicity
_atom_site_calc_flag
_atom_site_refinement_flags
Cd1 Cd 0.20855(3) 0.142213(14) 0.576644(10) 0.01844(6) Uani 1 1 d .
N2 N 0.0602(4) 0.44519(19) 0.85348(14) 0.0290(4) Uani 1 1 d .
C2 C 0.3371(5) 0.2857(2) 0.81517(16) 0.0237(5) Uani 1 1 d .
H2 H 0.4805 0.2301 0.8221 0.028 Uiso 1 1 calc R
C3 C 0.4336(5) 0.4317(2) 0.99340(15) 0.0262(5) Uani 1 1 d .
H3A H 0.5777 0.3733 1.0071 0.031 Uiso 1 1 calc R
H3B H 0.3034 0.4328 1.0422 0.031 Uiso 1 1 calc R
C4 C 0.1571(4) 0.10459(19) 0.30187(15) 0.0182(4) Uani 1 1 d .
C5 C -0.0211(4) 0.19828(19) 0.35249(15) 0.0185(4) Uani 1 1 d .
C6 C -0.1567(4) 0.2756(2) 0.28701(16) 0.0207(4) Uani 1 1 d .
C7 C -0.1336(4) 0.2589(2) 0.18420(16) 0.0235(4) Uani 1 1 d .
H7 H -0.2361 0.3073 0.1440 0.028 Uiso 1 1 calc R
C8 C 0.0436(5) 0.1694(2) 0.14187(15) 0.0223(4) Uani 1 1 d .
C9 C 0.1920(4) 0.0948(2) 0.20013(15) 0.0209(4) Uani 1 1 d .
H9 H 0.3166 0.0376 0.1708 0.025 Uiso 1 1 calc R
C10 C 0.3101(4) 0.01135(19) 0.35535(14) 0.0172(4) Uani 1 1 d .
N1 N 0.1552(4) 0.27721(17) 0.73041(13) 0.0231(4) Uani 1 1 d .
C1 C -0.0092(5) 0.3769(2) 0.75811(16) 0.0268(5) Uani 1 1 d .
H1 H -0.1588 0.3955 0.7133 0.032 Uiso 1 1 calc R
N3 N 0.2855(4) 0.38466(17) 0.88847(13) 0.0219(4) Uani 1 1 d .
N5 N -0.3234(4) 0.38301(18) 0.32726(15) 0.0271(4) Uani 1 1 d .
N6 N 0.0806(4) 0.15806(18) 0.03505(14) 0.0269(4) Uani 1 1 d .
O1 O 0.5220(3) -0.03460(15) 0.32206(11) 0.0250(3) Uani 1 1 d .
O2 O 0.2171(3) -0.02040(13) 0.43159(10) 0.0186(3) Uani 1 1 d .
O3 O -0.0596(3) 0.21157(15) 0.44611(11) 0.0235(3) Uani 1 1 d .
O4 O -0.2676(5) 0.44154(18) 0.41850(13) 0.0472(5) Uani 1 1 d .
O5 O -0.5075(4) 0.41490(19) 0.26732(15) 0.0461(5) Uani 1 1 d .
O6 O -0.0821(4) 0.21120(18) -0.01906(12) 0.0395(4) Uani 1 1 d .
O7 O 0.2725(4) 0.09645(19) 0.00290(13) 0.0426(4) Uani 1 1 d .
O1W O 0.5303(3) 0.29638(16) 0.55561(13) 0.0292(3) Uani 1 1 d D
H1B H 0.642(5) 0.272(3) 0.5145(19) 0.044 Uiso 1 1 d D
H1A H 0.460(5) 0.367(2) 0.550(2) 0.044 Uiso 1 1 d D

loop_
_atom_site_aniso_label
_atom_site_aniso_U_11
_atom_site_aniso_U_22
_atom_site_aniso_U_33
_atom_site_aniso_U_23
_atom_site_aniso_U_13
_atom_site_aniso_U_12
Cd1 0.02279(9) 0.01810(9) 0.01266(8) 0.00085(5) 0.00055(5) 0.00422(6)
N2 0.0300(10) 0.0296(10) 0.0230(10) -0.0011(8) -0.0010(8) 0.0129(8)
C2 0.0250(11) 0.0243(11) 0.0193(10) -0.0001(8) 0.0013(8) 0.0097(9)
C3 0.0356(12) 0.0258(11) 0.0136(10) -0.0001(8) -0.0015(9) 0.0041(10)
C4 0.0185(10) 0.0183(10) 0.0180(10) 0.0049(8) 0.0016(7) 0.0040(8)
C5 0.0182(10) 0.0190(10) 0.0172(10) 0.0035(8) 0.0006(8) 0.0020(8)
C6 0.0215(10) 0.0185(10) 0.0233(11) 0.0056(8) 0.0046(8) 0.0068(8)
C7 0.0261(11) 0.0227(11) 0.0225(11) 0.0093(8) -0.0009(8) 0.0052(9)
C8 0.0294(11) 0.0224(11) 0.0163(10) 0.0064(8) 0.0034(8) 0.0037(9)
C9 0.0221(10) 0.0212(10) 0.0195(10) 0.0041(8) 0.0039(8) 0.0053(8)
C10 0.0185(10) 0.0165(10) 0.0138(9) -0.0005(7) -0.0007(7) 0.0024(8)
N1 0.0249(9) 0.0240(9) 0.0168(9) -0.0019(7) 0.0006(7) 0.0056(7)
C1 0.0254(11) 0.0296(12) 0.0215(11) 0.0000(9) -0.0022(9) 0.0094(9)
N3 0.0247(9) 0.0226(9) 0.0147(8) -0.0008(7) -0.0019(7) 0.0047(7)
N5 0.0306(10) 0.0232(10) 0.0311(11) 0.0098(8) 0.0094(8) 0.0100(8)
N6 0.0368(11) 0.0254(10) 0.0201(9) 0.0077(8) 0.0052(8) 0.0048(8)
O1 0.0270(8) 0.0298(8) 0.0217(7) 0.0083(6) 0.0078(6) 0.0157(7)
O2 0.0229(7) 0.0171(7) 0.0160(7) 0.0041(5) 0.0024(5) 0.0030(6)
O3 0.0272(8) 0.0278(8) 0.0177(7) 0.0068(6) 0.0056(6) 0.0126(6)
O4 0.0786(14) 0.0360(10) 0.0281(10) 0.0043(8) 0.0104(9) 0.0308(10)
O5 0.0396(10) 0.0470(11) 0.0496(11) 0.0087(9) -0.0023(8) 0.0277(9)
O6 0.0542(11) 0.0460(10) 0.0232(8) 0.0173(8) 0.0042(8) 0.0177(9)
O7 0.0511(11) 0.0549(11) 0.0292(9) 0.0144(8) 0.0190(8) 0.0231(9)
O1W 0.0265(9) 0.0268(9) 0.0375(9) 0.0096(7) 0.0107(7) 0.0078(7)

loop_
_atom_type_symbol
_atom_type_description
_atom_type_scat_dispersion_real
_atom_type_scat_dispersion_imag
_atom_type_scat_source
C C 0.0033 0.0016 'International Tables Vol C Tables 4.2.6.8 and 6.1.1.4'
H H 0.0000 0.0000 'International Tables Vol C Tables 4.2.6.8 and 6.1.1.4'
N N 0.0061 0.0033 'International Tables Vol C Tables 4.2.6.8 and 6.1.1.4'
O O 0.0106 0.0060 'International Tables Vol C Tables 4.2.6.8 and 6.1.1.4'
Cd Cd -0.8075 1.2024 'International Tables Vol C Tables 4.2.6.8 and 6.1.1.4'

loop_
_geom_angle_atom_site_label_1
_geom_angle_atom_site_label_2
_geom_angle_atom_site_label_3
_geom_angle
_geom_angle_site_symmetry_1
_geom_angle_site_symmetry_3
O1 Cd1 N1 83.69(6) 2_656 .
O1 Cd1 O2 92.39(5) 2_656 .
N1 Cd1 O2 169.87(6) . .
O1 Cd1 O1W 101.43(6) 2_656 .
N1 Cd1 O1W 88.67(6) . .
O2 Cd1 O1W 101.28(5) . .
O1 Cd1 O3 167.57(5) 2_656 .
N1 Cd1 O3 108.41(6) . .
O2 Cd1 O3 75.20(5) . .
O1W Cd1 O3 82.09(6) . .
O1 Cd1 O2 96.63(5) 2_656 2_556
N1 Cd1 O2 92.11(6) . 2_556
O2 Cd1 O2 79.03(5) . 2_556
O1W Cd1 O2 161.90(5) . 2_556
O3 Cd1 O2 80.50(5) . 2_556
C1 N2 N3 102.37(17) . .
N3 C2 N1 110.04(18) . .
N3 C2 H2 125.0 . .
N1 C2 H2 125.0 . .
N3 C3 C3 109.8(2) . 2_667
N3 C3 H3A 109.7 . .
C3 C3 H3A 109.7 2_667 .
N3 C3 H3B 109.7 . .
C3 C3 H3B 109.7 2_667 .
H3A C3 H3B 108.2 . .
C9 C4 C5 121.54(18) . .
C9 C4 C10 116.15(17) . .
C5 C4 C10 122.31(17) . .
O3 C5 C6 122.20(18) . .
O3 C5 C4 124.03(17) . .
C6 C5 C4 113.76(17) . .
C7 C6 C5 123.90(18) . .
C7 C6 N5 114.64(18) . .
C5 C6 N5 121.42(18) . .
C6 C7 C8 118.93(19) . .
C6 C7 H7 120.5 . .
C8 C7 H7 120.5 . .
C7 C8 C9 121.11(19) . .
C7 C8 N6 118.68(18) . .
C9 C8 N6 120.16(18) . .
C8 C9 C4 120.56(19) . .
C8 C9 H9 119.7 . .
C4 C9 H9 119.7 . .
O1 C10 O2 122.29(18) . .
O1 C10 C4 118.08(18) . .
O2 C10 C4 119.62(17) . .
C2 N1 C1 103.09(17) . .
C2 N1 Cd1 121.93(14) . .
C1 N1 Cd1 134.00(14) . .
N2 C1 N1 114.38(19) . .
N2 C1 H1 122.8 . .
N1 C1 H1 122.8 . .
C2 N3 N2 110.11(17) . .
C2 N3 C3 129.17(18) . .
N2 N3 C3 120.71(17) . .
O5 N5 O4 122.36(19) . .
O5 N5 C6 118.24(18) . .
O4 N5 C6 119.34(18) . .
O7 N6 O6 122.86(19) . .
O7 N6 C8 118.54(18) . .
O6 N6 C8 118.60(18) . .
C10 O1 Cd1 116.33(12) . 2_656
C10 O2 Cd1 117.54(12) . .
C10 O2 Cd1 125.89(12) . 2_556
Cd1 O2 Cd1 100.97(5) . 2_556
C5 O3 Cd1 128.49(12) . .
Cd1 O1W H1B 118(2) . .
Cd1 O1W H1A 113.1(19) . .
H1B O1W H1A 114(2) . .

loop_
_geom_bond_atom_site_label_1
_geom_bond_atom_site_label_2
_geom_bond_distance
_geom_bond_site_symmetry_2
Cd1 O1 2.2669(14) 2_656
Cd1 N1 2.2828(16) .
Cd1 O2 2.2922(13) .
Cd1 O1W 2.2967(16) .
Cd1 O3 2.3032(14) .
Cd1 O2 2.3581(14) 2_556
N2 C1 1.312(3) .
N2 N3 1.361(3) .
C2 N3 1.319(3) .
C2 N1 1.322(3) .
C2 H2 0.9300 .
C3 N3 1.458(3) .
C3 C3 1.515(5) 2_667
C3 H3A 0.9700 .
C3 H3B 0.9700 .
C4 C9 1.385(3) .
C4 C5 1.448(3) .
C4 C10 1.499(3) .
C5 O3 1.277(2) .
C5 C6 1.438(3) .
C6 C7 1.376(3) .
C6 N5 1.458(3) .
C7 C8 1.376(3) .
C7 H7 0.9300 .
C8 C9 1.380(3) .
C8 N6 1.453(3) .
C9 H9 0.9300 .
C10 O1 1.244(2) .
C10 O2 1.281(2) .
N1 C1 1.354(3) .
C1 H1 0.9300 .
N5 O5 1.223(3) .
N5 O4 1.230(3) .
N6 O7 1.222(2) .
N6 O6 1.231(2) .
O1 Cd1 2.2669(14) 2_656
O2 Cd1 2.3581(14) 2_556
O1W H1B 0.833(16) .
O1W H1A 0.846(16) .

loop_
_geom_hbond_atom_site_label_D
_geom_hbond_atom_site_label_H
_geom_hbond_atom_site_label_A
_geom_hbond_distance_DH
_geom_hbond_distance_HA
_geom_hbond_distance_DA
_geom_hbond_angle_DHA
_geom_hbond_site_symmetry_A
O1W H1B O3 0.833(16) 1.869(17) 2.690(2) 168(3) 1_655
O1W H1A O4 0.846(16) 2.223(17) 3.044(2) 164(2) 2_566

loop_
_geom_torsion_atom_site_label_1
_geom_torsion_atom_site_label_2
_geom_torsion_atom_site_label_3
_geom_torsion_atom_site_label_4
_geom_torsion
_geom_torsion_site_symmetry_1
_geom_torsion_site_symmetry_4
C9 C4 C5 O3 -179.72(19) . .
C10 C4 C5 O3 1.3(3) . .
C9 C4 C5 C6 1.0(3) . .
C10 C4 C5 C6 -177.93(18) . .
O3 C5 C6 C7 -176.0(2) . .
C4 C5 C6 C7 3.2(3) . .
O3 C5 C6 N5 6.4(3) . .
C4 C5 C6 N5 -174.31(18) . .
C5 C6 C7 C8 -4.6(3) . .
N5 C6 C7 C8 173.13(19) . .
C6 C7 C8 C9 1.5(3) . .
C6 C7 C8 N6 -176.18(19) . .
C7 C8 C9 C4 2.7(3) . .
N6 C8 C9 C4 -179.69(19) . .
C5 C4 C9 C8 -3.9(3) . .
C10 C4 C9 C8 175.09(19) . .
C9 C4 C10 O1 23.9(3) . .
C5 C4 C10 O1 -157.07(19) . .
C9 C4 C10 O2 -154.67(18) . .
C5 C4 C10 O2 24.3(3) . .
N3 C2 N1 C1 -0.4(3) . .
N3 C2 N1 Cd1 169.76(14) . .
O1 Cd1 N1 C2 22.09(17) 2_656 .
O2 Cd1 N1 C2 89.8(3) . .
O1W Cd1 N1 C2 -79.57(18) . .
O3 Cd1 N1 C2 -160.78(17) . .
O2 Cd1 N1 C2 118.52(18) 2_556 .
O1 Cd1 N1 C1 -171.4(2) 2_656 .
O2 Cd1 N1 C1 -103.7(3) . .
O1W Cd1 N1 C1 87.0(2) . .
O3 Cd1 N1 C1 5.8(2) . .
O2 Cd1 N1 C1 -74.9(2) 2_556 .
N3 N2 C1 N1 0.3(3) . .
C2 N1 C1 N2 0.0(3) . .
Cd1 N1 C1 N2 -168.29(16) . .
N1 C2 N3 N2 0.6(3) . .
N1 C2 N3 C3 -179.0(2) . .
C1 N2 N3 C2 -0.5(3) . .
C1 N2 N3 C3 179.1(2) . .
C3 C3 N3 C2 115.5(3) 2_667 .
C3 C3 N3 N2 -64.1(3) 2_667 .
C7 C6 N5 O5 27.4(3) . .
C5 C6 N5 O5 -154.9(2) . .
C7 C6 N5 O4 -149.7(2) . .
C5 C6 N5 O4 28.0(3) . .
C7 C8 N6 O7 167.3(2) . .
C9 C8 N6 O7 -10.4(3) . .
C7 C8 N6 O6 -12.5(3) . .
C9 C8 N6 O6 169.8(2) . .
O2 C10 O1 Cd1 -13.0(2) . 2_656
C4 C10 O1 Cd1 168.42(13) . 2_656
O1 C10 O2 Cd1 117.85(17) . .
C4 C10 O2 Cd1 -63.6(2) . .
O1 C10 O2 Cd1 -112.20(19) . 2_556
C4 C10 O2 Cd1 66.3(2) . 2_556
O1 Cd1 O2 C10 -122.95(14) 2_656 .
N1 Cd1 O2 C10 170.1(3) . .
O1W Cd1 O2 C10 -20.80(14) . .
O3 Cd1 O2 C10 57.80(14) . .
O2 Cd1 O2 C10 140.76(16) 2_556 .
O1 Cd1 O2 Cd1 96.29(6) 2_656 2_556
N1 Cd1 O2 Cd1 29.3(3) . 2_556
O1W Cd1 O2 Cd1 -161.55(5) . 2_556
O3 Cd1 O2 Cd1 -82.96(6) . 2_556
O2 Cd1 O2 Cd1 0.0 2_556 2_556
C6 C5 O3 Cd1 -162.62(15) . .
C4 C5 O3 Cd1 18.2(3) . .
O1 Cd1 O3 C5 -40.8(3) 2_656 .
N1 Cd1 O3 C5 152.58(16) . .
O2 Cd1 O3 C5 -37.29(16) . .
O1W Cd1 O3 C5 66.65(17) . .
O2 Cd1 O3 C5 -118.36(17) 2_556 .
